data_4080671
loop_
_publ_author_name
'Luo, Shao-Xiong'
'Wei, Lu'
'Zhang, Xin-Hai'
'Lim, Min Hwee'
'Lin, K. X. Vivian'
'Yeo, M. H. Valerie'
'Zhang, Wen-Hua'
'Liu, Zhi-Pan'
'Young, David J.'
'Hor, T. S. Andy'

_publ_section_title
;
 Enhanced Emission and Analyte Sensing by Cinchonine Iridium(III)
 Cyclometalated Complexes Bearing Bent Diphosphine Chelators
;
_journal_issue 10
_journal_name_full Organometallics
_journal_page_first 2908
_journal_paper_doi 10.1021/om400028n
_journal_volume 32
_journal_year 2013
_chemical_formula_moiety 'C58 H39 F4 Ir N3 O P2, 2(C4 H10 O), F6 P'
_chemical_formula_sum 'C66 H59 F10 Ir N3 O3 P3'
_chemical_formula_weight 1417.27
_space_group_IT_number 2
_symmetry_cell_setting triclinic
_symmetry_space_group_name_Hall '-P 1'
_symmetry_space_group_name_H-M 'P -1'
_atom_sites_solution_hydrogens geom
_atom_sites_solution_primary direct
_atom_sites_solution_secondary difmap
_audit_creation_method SHELXL-97
_cell_angle_alpha 103.716(4)
_cell_angle_beta 98.452(4)
_cell_angle_gamma 104.397(4)
_cell_formula_units_Z 2
_cell_length_a 12.487(2)
_cell_length_b 13.955(3)
_cell_length_c 18.365(3)
_cell_measurement_reflns_used 960
_cell_measurement_temperature 100(2)
_cell_measurement_theta_max 21.72
_cell_measurement_theta_min 2.42
_cell_volume 2938.3(9)
_computing_cell_refinement 'ApexII (Bruker, 2011)'
_computing_data_collection 'ApexII (Bruker, 2011)'
_computing_data_reduction 'ApexII (Bruker, 2011)'
_computing_molecular_graphics 'SHELXL-97 (Sheldrick, 2008)'
_computing_publication_material 'publCIF (Westrip, 2010)'
_computing_structure_refinement 'SHELXL-97 (Sheldrick, 2008)'
_computing_structure_solution 'SHELXS-97 (Sheldrick, 2008)'
_diffrn_ambient_temperature 100(2)
_diffrn_measured_fraction_theta_full 0.989
_diffrn_measured_fraction_theta_max 0.989
_diffrn_measurement_device_type 'Bruker ApexII'
_diffrn_measurement_method 'phi and omega scans'
_diffrn_radiation_monochromator graphite
_diffrn_radiation_source 'fine-focus sealed tube'
_diffrn_radiation_type MoK\a
_diffrn_radiation_wavelength 0.71073
_diffrn_reflns_av_R_equivalents 0.0697
_diffrn_reflns_av_sigmaI/netI 0.0816
_diffrn_reflns_limit_h_max 16
_diffrn_reflns_limit_h_min -16
_diffrn_reflns_limit_k_max 18
_diffrn_reflns_limit_k_min -18
_diffrn_reflns_limit_l_max 23
_diffrn_reflns_limit_l_min -23
_diffrn_reflns_number 38545
_diffrn_reflns_theta_full 27.59
_diffrn_reflns_theta_max 27.59
_diffrn_reflns_theta_min 1.57
_diffrn_standards_decay_% 0
_diffrn_standards_interval_count 0
_diffrn_standards_interval_time 0
_diffrn_standards_number 0
_exptl_absorpt_coefficient_mu 2.436
_exptl_absorpt_correction_T_max 0.7114
_exptl_absorpt_correction_T_min 0.5810
_exptl_absorpt_correction_type multi-scan
_exptl_absorpt_process_details 'SADABS, (Sheldrick 2008)'
_exptl_crystal_colour yellow
_exptl_crystal_density_diffrn 1.602
_exptl_crystal_density_method 'not measured'
_exptl_crystal_description block
_exptl_crystal_F_000 1424
_exptl_crystal_size_max 0.25
_exptl_crystal_size_mid 0.18
_exptl_crystal_size_min 0.15
_refine_diff_density_max 4.435
_refine_diff_density_min -2.197
_refine_diff_density_rms 0.185
_refine_ls_extinction_method none
_refine_ls_goodness_of_fit_ref 1.025
_refine_ls_hydrogen_treatment mixed
_refine_ls_matrix_type full
_refine_ls_number_parameters 782
_refine_ls_number_reflns 13475
_refine_ls_number_restraints 1
_refine_ls_restrained_S_all 1.025
_refine_ls_R_factor_all 0.0616
_refine_ls_R_factor_gt 0.0519
_refine_ls_shift/su_max 0.001
_refine_ls_shift/su_mean 0.000
_refine_ls_structure_factor_coef Fsqd
_refine_ls_weighting_details 'calc w=1/[\s^2^(Fo^2^)+(0.0718P)^2^+0.0000P] where P=(Fo^2^+2Fc^2^)/3'
_refine_ls_weighting_scheme calc
_refine_ls_wR_factor_gt 0.1234
_refine_ls_wR_factor_ref 0.1282
_reflns_number_gt 11560
_reflns_number_total 13475
_reflns_threshold_expression >2sigma(I)
_cod_data_source_file om400028n_si_002.cif
_cod_data_source_block cpx11
_cod_original_cell_volume 2938.4(9)
_cod_original_sg_symbol_H-M P-1
_cod_database_code 4080671

loop_
_symmetry_equiv_pos_as_xyz
'x, y, z'
'-x, -y, -z'

loop_
_atom_site_label
_atom_site_type_symbol
_atom_site_fract_x
_atom_site_fract_y
_atom_site_fract_z
_atom_site_U_iso_or_equiv
_atom_site_adp_type
_atom_site_occupancy
_atom_site_symmetry_multiplicity
_atom_site_calc_flag
_atom_site_refinement_flags
Ir1 Ir 0.218109(15) 0.412805(14) 0.279156(10) 0.01369(7) Uani 1 1 d .
P1 P 0.31204(11) 0.49243(10) 0.18464(7) 0.0169(3) Uani 1 1 d .
P2 P 0.01749(11) 0.34331(10) 0.20846(7) 0.0158(3) Uani 1 1 d .
P3 P 0.04252(14) 0.10162(12) 0.72380(9) 0.0316(4) Uani 1 1 d .
F1 F 0.6145(3) 0.3818(3) 0.4250(2) 0.0351(8) Uani 1 1 d .
F2 F 0.5606(3) 0.7079(3) 0.4770(2) 0.0384(9) Uani 1 1 d .
F3 F 0.0622(3) 0.4098(3) 0.54144(18) 0.0351(8) Uani 1 1 d .
F4 F 0.1958(3) 0.1369(3) 0.43258(19) 0.0346(8) Uani 1 1 d .
F5 F 0.1679(3) 0.0942(4) 0.7516(2) 0.0593(12) Uani 1 1 d .
F6 F 0.0788(4) 0.2141(3) 0.7824(2) 0.0677(15) Uani 1 1 d .
F7 F 0.0036(4) 0.0531(3) 0.7915(2) 0.0522(12) Uani 1 1 d .
F8 F -0.0825(3) 0.1065(3) 0.6972(2) 0.0491(10) Uani 1 1 d .
F9 F 0.0090(3) -0.0120(3) 0.66792(19) 0.0344(8) Uani 1 1 d .
F10 F 0.0821(3) 0.1493(3) 0.65818(19) 0.0381(9) Uani 1 1 d .
O1 O 0.1124(3) 0.3431(3) 0.07782(19) 0.0184(7) Uani 1 1 d .
O2 O 0.4965(4) 1.0279(5) 0.1274(3) 0.0593(15) Uani 1 1 d .
O3 O 0.3474(4) 0.9807(3) 0.5647(2) 0.0345(10) Uani 1 1 d .
N1 N 0.0882(4) 0.1956(4) -0.0548(3) 0.0243(10) Uani 1 1 d D
H1 H 0.077(5) 0.145(4) -0.101(2) 0.036 Uiso 1 1 d D
N2 N 0.2250(4) 0.5606(3) 0.3383(2) 0.0185(9) Uani 1 1 d .
N3 N 0.2319(4) 0.2651(3) 0.2453(2) 0.0195(9) Uani 1 1 d .
C1 C 0.3100(4) 0.4121(4) 0.0884(3) 0.0181(10) Uani 1 1 d .
C2 C 0.4038(4) 0.4149(4) 0.0548(3) 0.0207(11) Uani 1 1 d .
H2 H 0.4750 0.4640 0.0805 0.025 Uiso 1 1 calc R
C3 C 0.3928(5) 0.3456(4) -0.0162(3) 0.0247(12) Uani 1 1 d .
H3 H 0.4568 0.3492 -0.0388 0.030 Uiso 1 1 calc R
C4 C 0.2902(5) 0.2711(4) -0.0550(3) 0.0219(11) Uani 1 1 d .
H4 H 0.2850 0.2232 -0.1027 0.026 Uiso 1 1 calc R
C5 C 0.1956(5) 0.2679(4) -0.0227(3) 0.0224(11) Uani 1 1 d .
C6 C 0.2074(4) 0.3403(4) 0.0473(3) 0.0170(10) Uani 1 1 d .
C7 C -0.0181(4) 0.2300(4) 0.1243(3) 0.0176(10) Uani 1 1 d .
C8 C -0.1028(4) 0.1356(4) 0.1079(3) 0.0230(11) Uani 1 1 d .
H8 H -0.1444 0.1216 0.1455 0.028 Uiso 1 1 calc R
C9 C -0.1260(5) 0.0630(4) 0.0372(3) 0.0254(12) Uani 1 1 d .
H9 H -0.1852 0.0005 0.0266 0.030 Uiso 1 1 calc R
C10 C -0.0648(4) 0.0787(4) -0.0192(3) 0.0220(11) Uani 1 1 d .
H10 H -0.0807 0.0271 -0.0668 0.026 Uiso 1 1 calc R
C11 C 0.0201(4) 0.1721(4) -0.0036(3) 0.0197(11) Uani 1 1 d .
C12 C 0.0387(4) 0.2454(4) 0.0663(3) 0.0176(10) Uani 1 1 d .
C13 C 0.4658(4) 0.5509(4) 0.2195(3) 0.0211(11) Uani 1 1 d .
C14 C 0.5208(5) 0.6544(4) 0.2298(3) 0.0267(12) Uani 1 1 d .
H14 H 0.4789 0.6993 0.2186 0.032 Uiso 1 1 calc R
C15 C 0.6382(5) 0.6917(5) 0.2566(4) 0.0345(14) Uani 1 1 d .
H15 H 0.6756 0.7626 0.2643 0.041 Uiso 1 1 calc R
C16 C 0.7008(5) 0.6274(5) 0.2723(3) 0.0352(15) Uani 1 1 d .
H16 H 0.7805 0.6537 0.2910 0.042 Uiso 1 1 calc R
C17 C 0.6460(5) 0.5246(5) 0.2604(3) 0.0307(13) Uani 1 1 d .
H17 H 0.6884 0.4795 0.2704 0.037 Uiso 1 1 calc R
C18 C 0.5293(5) 0.4862(4) 0.2338(3) 0.0234(11) Uani 1 1 d .
H18 H 0.4927 0.4149 0.2254 0.028 Uiso 1 1 calc R
C19 C 0.2615(4) 0.5970(4) 0.1611(3) 0.0197(11) Uani 1 1 d .
C20 C 0.2726(5) 0.6861(4) 0.2197(3) 0.0219(11) Uani 1 1 d .
H20 H 0.3106 0.6940 0.2705 0.026 Uiso 1 1 calc R
C21 C 0.2287(5) 0.7627(4) 0.2043(3) 0.0271(12) Uani 1 1 d .
H21 H 0.2380 0.8235 0.2442 0.032 Uiso 1 1 calc R
C22 C 0.1710(5) 0.7509(5) 0.1306(3) 0.0290(13) Uani 1 1 d .
H22 H 0.1386 0.8025 0.1204 0.035 Uiso 1 1 calc R
C23 C 0.1608(5) 0.6645(5) 0.0723(3) 0.0300(13) Uani 1 1 d .
H23 H 0.1227 0.6571 0.0216 0.036 Uiso 1 1 calc R
C24 C 0.2061(5) 0.5874(4) 0.0873(3) 0.0241(12) Uani 1 1 d .
H24 H 0.1990 0.5279 0.0467 0.029 Uiso 1 1 calc R
C25 C -0.0697(4) 0.4134(4) 0.1646(3) 0.0200(11) Uani 1 1 d .
C26 C -0.0283(5) 0.5107(4) 0.1572(3) 0.0221(11) Uani 1 1 d .
H26 H 0.0508 0.5449 0.1731 0.027 Uiso 1 1 calc R
C27 C -0.1001(5) 0.5596(5) 0.1268(3) 0.0262(12) Uani 1 1 d .
H27 H -0.0701 0.6272 0.1227 0.031 Uiso 1 1 calc R
C28 C -0.2144(5) 0.5108(5) 0.1027(3) 0.0280(13) Uani 1 1 d .
H28 H -0.2637 0.5454 0.0833 0.034 Uiso 1 1 calc R
C29 C -0.2578(5) 0.4102(5) 0.1067(3) 0.0263(12) Uani 1 1 d .
H29 H -0.3364 0.3752 0.0880 0.032 Uiso 1 1 calc R
C30 C -0.1866(5) 0.3616(4) 0.1378(3) 0.0236(11) Uani 1 1 d .
H30 H -0.2163 0.2936 0.1412 0.028 Uiso 1 1 calc R
C31 C -0.0697(4) 0.3007(4) 0.2731(3) 0.0183(10) Uani 1 1 d .
C32 C -0.0780(4) 0.2069(4) 0.2888(3) 0.0242(12) Uani 1 1 d .
H32 H -0.0424 0.1605 0.2628 0.029 Uiso 1 1 calc R
C33 C -0.1389(5) 0.1811(5) 0.3429(3) 0.0299(13) Uani 1 1 d .
H33 H -0.1477 0.1156 0.3519 0.036 Uiso 1 1 calc R
C34 C -0.1865(5) 0.2499(5) 0.3834(3) 0.0327(14) Uani 1 1 d .
H34 H -0.2277 0.2317 0.4201 0.039 Uiso 1 1 calc R
C35 C -0.1741(5) 0.3455(5) 0.3705(3) 0.0288(13) Uani 1 1 d .
H35 H -0.2038 0.3943 0.3999 0.035 Uiso 1 1 calc R
C36 C -0.1179(4) 0.3695(4) 0.3141(3) 0.0227(11) Uani 1 1 d .
H36 H -0.1125 0.4338 0.3035 0.027 Uiso 1 1 calc R
C37 C 0.1366(5) 0.6016(4) 0.3357(3) 0.0213(11) Uani 1 1 d .
H37 H 0.0649 0.5588 0.3050 0.026 Uiso 1 1 calc R
C38 C 0.1449(5) 0.7009(4) 0.3748(3) 0.0268(12) Uani 1 1 d .
H38 H 0.0817 0.7270 0.3696 0.032 Uiso 1 1 calc R
C39 C 0.2487(6) 0.7623(4) 0.4221(3) 0.0307(13) Uani 1 1 d .
H39 H 0.2581 0.8317 0.4497 0.037 Uiso 1 1 calc R
C40 C 0.3379(5) 0.7207(4) 0.4284(3) 0.0271(12) Uani 1 1 d .
H40 H 0.4087 0.7616 0.4613 0.033 Uiso 1 1 calc R
C41 C 0.3253(5) 0.6200(4) 0.3872(3) 0.0232(11) Uani 1 1 d .
C42 C 0.4110(5) 0.5646(4) 0.3926(3) 0.0212(11) Uani 1 1 d .
C43 C 0.5210(5) 0.6049(4) 0.4382(3) 0.0277(13) Uani 1 1 d .
C44 C 0.5915(5) 0.5469(5) 0.4492(3) 0.0279(13) Uani 1 1 d .
H44 H 0.6655 0.5766 0.4810 0.033 Uiso 1 1 calc R
C45 C 0.5500(4) 0.4432(5) 0.4119(3) 0.0244(12) Uani 1 1 d .
C46 C 0.4446(4) 0.3982(4) 0.3626(3) 0.0222(11) Uani 1 1 d .
H46 H 0.4204 0.3262 0.3371 0.027 Uiso 1 1 calc R
C47 C 0.3736(4) 0.4595(4) 0.3503(3) 0.0176(10) Uani 1 1 d .
C48 C 0.2636(4) 0.2237(4) 0.1811(3) 0.0197(11) Uani 1 1 d .
H48 H 0.2728 0.2621 0.1449 0.024 Uiso 1 1 calc R
C49 C 0.2835(5) 0.1285(4) 0.1646(3) 0.0249(12) Uani 1 1 d .
H49 H 0.3078 0.1031 0.1191 0.030 Uiso 1 1 calc R
C50 C 0.2670(5) 0.0715(4) 0.2166(3) 0.0277(13) Uani 1 1 d .
H50 H 0.2781 0.0051 0.2067 0.033 Uiso 1 1 calc R
C51 C 0.2340(5) 0.1124(4) 0.2831(3) 0.0259(12) Uani 1 1 d .
H51 H 0.2222 0.0738 0.3190 0.031 Uiso 1 1 calc R
C52 C 0.2182(4) 0.2091(4) 0.2974(3) 0.0193(10) Uani 1 1 d .
C53 C 0.1860(4) 0.2617(4) 0.3659(3) 0.0185(10) Uani 1 1 d .
C54 C 0.1675(5) 0.2230(4) 0.4281(3) 0.0253(12) Uani 1 1 d .
C55 C 0.1258(4) 0.2705(4) 0.4870(3) 0.0248(12) Uani 1 1 d .
H55 H 0.1119 0.2417 0.5279 0.030 Uiso 1 1 calc R
C56 C 0.1051(4) 0.3615(4) 0.4839(3) 0.0224(11) Uani 1 1 d .
C57 C 0.1282(4) 0.4090(4) 0.4277(3) 0.0212(11) Uani 1 1 d .
H57 H 0.1164 0.4742 0.4301 0.025 Uiso 1 1 calc R
C58 C 0.1701(4) 0.3586(4) 0.3663(3) 0.0157(10) Uani 1 1 d .
C59 C 0.4082(9) 0.8617(8) 0.0385(7) 0.099(4) Uani 1 1 d .
H59A H 0.3379 0.8776 0.0464 0.149 Uiso 1 1 calc R
H59B H 0.3989 0.7886 0.0343 0.149 Uiso 1 1 calc R
H59C H 0.4258 0.8761 -0.0088 0.149 Uiso 1 1 calc R
C60 C 0.5007(11) 0.9254(9) 0.1036(8) 0.128(6) Uani 1 1 d .
H60A H 0.4965 0.8950 0.1470 0.154 Uiso 1 1 calc R
H60B H 0.5739 0.9254 0.0890 0.154 Uiso 1 1 calc R
C61 C 0.5918(8) 1.0968(8) 0.1840(6) 0.084(3) Uani 1 1 d .
H61A H 0.6614 1.0985 0.1639 0.101 Uiso 1 1 calc R
H61B H 0.5993 1.0719 0.2301 0.101 Uiso 1 1 calc R
C62 C 0.5804(7) 1.2013(8) 0.2055(6) 0.076(3) Uani 1 1 d .
H62A H 0.5579 1.2207 0.1589 0.114 Uiso 1 1 calc R
H62B H 0.6531 1.2500 0.2357 0.114 Uiso 1 1 calc R
H62C H 0.5225 1.2030 0.2361 0.114 Uiso 1 1 calc R
C63 C 0.5328(7) 0.9695(7) 0.6055(5) 0.069(3) Uani 1 1 d .
H63A H 0.5015 0.9013 0.6123 0.103 Uiso 1 1 calc R
H63B H 0.6049 1.0054 0.6426 0.103 Uiso 1 1 calc R
H63C H 0.5452 0.9615 0.5532 0.103 Uiso 1 1 calc R
C64 C 0.4500(6) 1.0319(6) 0.6185(4) 0.0502(19) Uani 1 1 d .
H64A H 0.4369 1.0401 0.6712 0.060 Uiso 1 1 calc R
H64B H 0.4818 1.1015 0.6127 0.060 Uiso 1 1 calc R
C65 C 0.2656(6) 1.0366(5) 0.5743(4) 0.0396(16) Uani 1 1 d .
H65A H 0.2942 1.1049 0.5656 0.047 Uiso 1 1 calc R
H65B H 0.2535 1.0478 0.6273 0.047 Uiso 1 1 calc R
C66 C 0.1548(6) 0.9757(5) 0.5174(4) 0.0385(15) Uani 1 1 d .
H66A H 0.1673 0.9649 0.4650 0.058 Uiso 1 1 calc R
H66B H 0.0992 1.0140 0.5236 0.058 Uiso 1 1 calc R
H66C H 0.1262 0.9087 0.5269 0.058 Uiso 1 1 calc R

loop_
_atom_site_aniso_label
_atom_site_aniso_U_11
_atom_site_aniso_U_22
_atom_site_aniso_U_33
_atom_site_aniso_U_23
_atom_site_aniso_U_13
_atom_site_aniso_U_12
Ir1 0.01473(10) 0.01610(11) 0.01068(10) 0.00402(7) 0.00440(7) 0.00418(7)
P1 0.0191(6) 0.0188(6) 0.0136(6) 0.0044(5) 0.0066(5) 0.0054(5)
P2 0.0163(6) 0.0183(6) 0.0136(6) 0.0046(5) 0.0052(5) 0.0056(5)
P3 0.0414(9) 0.0262(8) 0.0183(7) 0.0007(6) 0.0119(7) -0.0032(7)
F1 0.0226(17) 0.057(2) 0.0319(19) 0.0164(17) 0.0074(15) 0.0190(16)
F2 0.035(2) 0.032(2) 0.0312(19) -0.0015(15) -0.0007(16) -0.0059(16)
F3 0.045(2) 0.043(2) 0.0227(17) 0.0117(15) 0.0205(16) 0.0122(17)
F4 0.046(2) 0.0300(19) 0.0312(19) 0.0160(15) 0.0083(16) 0.0094(16)
F5 0.037(2) 0.075(3) 0.052(3) 0.027(2) -0.005(2) -0.007(2)
F6 0.109(4) 0.030(2) 0.040(2) -0.0112(18) 0.044(3) -0.018(2)
F7 0.069(3) 0.045(2) 0.0208(18) 0.0040(16) 0.0158(18) -0.021(2)
F8 0.053(2) 0.041(2) 0.068(3) 0.020(2) 0.033(2) 0.0230(19)
F9 0.040(2) 0.0262(18) 0.0314(19) -0.0011(15) 0.0094(16) 0.0070(15)
F10 0.055(2) 0.0325(19) 0.0230(18) 0.0056(15) 0.0189(17) 0.0031(17)
O1 0.0189(18) 0.0222(19) 0.0140(17) 0.0025(14) 0.0082(14) 0.0059(15)
O2 0.043(3) 0.068(4) 0.059(4) 0.008(3) 0.012(3) 0.010(3)
O3 0.044(3) 0.032(2) 0.024(2) 0.0048(18) 0.0044(19) 0.009(2)
N1 0.029(2) 0.025(2) 0.016(2) 0.0027(18) 0.0045(19) 0.006(2)
N2 0.024(2) 0.019(2) 0.013(2) 0.0059(17) 0.0068(17) 0.0051(18)
N3 0.018(2) 0.021(2) 0.019(2) 0.0074(18) 0.0030(18) 0.0044(18)
C1 0.023(3) 0.019(3) 0.015(2) 0.007(2) 0.003(2) 0.009(2)
C2 0.020(3) 0.026(3) 0.018(3) 0.008(2) 0.007(2) 0.008(2)
C3 0.032(3) 0.030(3) 0.019(3) 0.009(2) 0.012(2) 0.014(2)
C4 0.034(3) 0.023(3) 0.014(2) 0.006(2) 0.008(2) 0.015(2)
C5 0.028(3) 0.025(3) 0.015(2) 0.006(2) 0.003(2) 0.010(2)
C6 0.027(3) 0.022(3) 0.009(2) 0.0076(19) 0.010(2) 0.014(2)
C7 0.017(2) 0.024(3) 0.012(2) 0.004(2) 0.0006(19) 0.009(2)
C8 0.021(3) 0.024(3) 0.026(3) 0.009(2) 0.005(2) 0.008(2)
C9 0.025(3) 0.022(3) 0.025(3) 0.003(2) 0.004(2) 0.002(2)
C10 0.025(3) 0.022(3) 0.016(2) 0.001(2) -0.001(2) 0.008(2)
C11 0.022(3) 0.023(3) 0.013(2) 0.003(2) 0.001(2) 0.010(2)
C12 0.019(2) 0.015(2) 0.020(3) 0.006(2) 0.004(2) 0.008(2)
C13 0.018(3) 0.025(3) 0.017(3) 0.003(2) 0.007(2) 0.004(2)
C14 0.027(3) 0.029(3) 0.026(3) 0.008(2) 0.016(2) 0.007(2)
C15 0.029(3) 0.032(3) 0.034(3) 0.004(3) 0.017(3) -0.006(3)
C16 0.023(3) 0.049(4) 0.028(3) 0.007(3) 0.009(3) 0.002(3)
C17 0.025(3) 0.052(4) 0.016(3) 0.008(3) 0.008(2) 0.015(3)
C18 0.030(3) 0.026(3) 0.017(3) 0.007(2) 0.012(2) 0.008(2)
C19 0.025(3) 0.022(3) 0.018(3) 0.008(2) 0.014(2) 0.010(2)
C20 0.026(3) 0.026(3) 0.018(3) 0.008(2) 0.013(2) 0.008(2)
C21 0.035(3) 0.020(3) 0.029(3) 0.008(2) 0.014(3) 0.009(2)
C22 0.039(3) 0.031(3) 0.031(3) 0.020(3) 0.013(3) 0.021(3)
C23 0.038(3) 0.034(3) 0.022(3) 0.012(3) 0.005(3) 0.016(3)
C24 0.033(3) 0.023(3) 0.016(3) 0.003(2) 0.007(2) 0.011(2)
C25 0.024(3) 0.023(3) 0.016(2) 0.005(2) 0.007(2) 0.012(2)
C26 0.026(3) 0.026(3) 0.015(2) 0.004(2) 0.007(2) 0.010(2)
C27 0.035(3) 0.030(3) 0.022(3) 0.014(2) 0.014(2) 0.013(3)
C28 0.038(3) 0.039(3) 0.018(3) 0.012(2) 0.011(2) 0.026(3)
C29 0.026(3) 0.035(3) 0.021(3) 0.007(2) 0.007(2) 0.015(2)
C30 0.025(3) 0.026(3) 0.022(3) 0.006(2) 0.006(2) 0.010(2)
C31 0.010(2) 0.029(3) 0.015(2) 0.006(2) 0.0028(19) 0.005(2)
C32 0.020(3) 0.029(3) 0.022(3) 0.009(2) 0.004(2) 0.001(2)
C33 0.028(3) 0.037(3) 0.024(3) 0.013(3) 0.007(2) 0.005(3)
C34 0.026(3) 0.047(4) 0.027(3) 0.016(3) 0.011(2) 0.006(3)
C35 0.023(3) 0.039(3) 0.025(3) 0.004(3) 0.012(2) 0.011(3)
C36 0.022(3) 0.026(3) 0.021(3) 0.008(2) 0.007(2) 0.007(2)
C37 0.024(3) 0.023(3) 0.018(3) 0.006(2) 0.007(2) 0.007(2)
C38 0.037(3) 0.023(3) 0.028(3) 0.010(2) 0.016(3) 0.014(2)
C39 0.052(4) 0.022(3) 0.022(3) 0.005(2) 0.016(3) 0.012(3)
C40 0.038(3) 0.020(3) 0.017(3) 0.003(2) 0.002(2) 0.001(2)
C41 0.032(3) 0.024(3) 0.017(3) 0.010(2) 0.012(2) 0.006(2)
C42 0.025(3) 0.027(3) 0.010(2) 0.006(2) 0.007(2) 0.003(2)
C43 0.025(3) 0.031(3) 0.018(3) 0.004(2) 0.006(2) -0.006(2)
C44 0.019(3) 0.046(4) 0.015(3) 0.009(2) 0.005(2) 0.001(2)
C45 0.019(3) 0.038(3) 0.020(3) 0.014(2) 0.011(2) 0.006(2)
C46 0.020(3) 0.033(3) 0.014(2) 0.009(2) 0.008(2) 0.005(2)
C47 0.015(2) 0.026(3) 0.010(2) 0.005(2) 0.0044(19) 0.000(2)
C48 0.023(3) 0.020(3) 0.017(3) 0.007(2) 0.005(2) 0.008(2)
C49 0.025(3) 0.024(3) 0.024(3) 0.003(2) 0.006(2) 0.006(2)
C50 0.032(3) 0.019(3) 0.034(3) 0.008(2) 0.009(3) 0.009(2)
C51 0.030(3) 0.023(3) 0.026(3) 0.012(2) 0.005(2) 0.007(2)
C52 0.016(2) 0.025(3) 0.018(3) 0.008(2) 0.003(2) 0.005(2)
C53 0.013(2) 0.025(3) 0.018(3) 0.009(2) 0.0027(19) 0.004(2)
C54 0.023(3) 0.026(3) 0.024(3) 0.010(2) 0.002(2) 0.002(2)
C55 0.023(3) 0.032(3) 0.018(3) 0.011(2) 0.007(2) -0.001(2)
C56 0.022(3) 0.029(3) 0.014(2) 0.005(2) 0.008(2) 0.003(2)
C57 0.020(3) 0.025(3) 0.017(3) 0.007(2) 0.006(2) 0.004(2)
C58 0.011(2) 0.023(3) 0.012(2) 0.0056(19) 0.0059(18) -0.0009(19)
C59 0.088(8) 0.059(6) 0.118(10) -0.022(6) 0.046(7) -0.006(5)
C60 0.100(9) 0.082(8) 0.160(13) -0.033(8) -0.025(9) 0.048(7)
C61 0.053(6) 0.101(8) 0.074(7) -0.010(6) -0.010(5) 0.027(5)
C62 0.035(4) 0.091(7) 0.071(6) 0.001(5) 0.006(4) -0.011(5)
C63 0.052(5) 0.077(6) 0.065(6) 0.013(5) -0.012(4) 0.020(5)
C64 0.057(5) 0.044(4) 0.037(4) 0.004(3) 0.001(4) 0.006(4)
C65 0.061(5) 0.031(3) 0.031(3) 0.011(3) 0.016(3) 0.014(3)
C66 0.052(4) 0.043(4) 0.029(3) 0.015(3) 0.015(3) 0.021(3)

loop_
_atom_type_symbol
_atom_type_description
_atom_type_scat_dispersion_real
_atom_type_scat_dispersion_imag
_atom_type_scat_source
C C 0.0033 0.0016 'International Tables Vol C Tables 4.2.6.8 and 6.1.1.4'
H H 0.0000 0.0000 'International Tables Vol C Tables 4.2.6.8 and 6.1.1.4'
N N 0.0061 0.0033 'International Tables Vol C Tables 4.2.6.8 and 6.1.1.4'
O O 0.0106 0.0060 'International Tables Vol C Tables 4.2.6.8 and 6.1.1.4'
F F 0.0171 0.0103 'International Tables Vol C Tables 4.2.6.8 and 6.1.1.4'
P P 0.1023 0.0942 'International Tables Vol C Tables 4.2.6.8 and 6.1.1.4'
Ir Ir -1.4442 7.9887 'International Tables Vol C Tables 4.2.6.8 and 6.1.1.4'

loop_
_geom_angle_atom_site_label_1
_geom_angle_atom_site_label_2
_geom_angle_atom_site_label_3
_geom_angle
C58 Ir1 C47 82.48(19)
C58 Ir1 N2 90.85(18)
C47 Ir1 N2 79.16(19)
C58 Ir1 N3 79.51(19)
C47 Ir1 N3 89.66(19)
N2 Ir1 N3 166.16(16)
C58 Ir1 P2 88.26(13)
C47 Ir1 P2 170.73(14)
N2 Ir1 P2 101.51(12)
N3 Ir1 P2 88.22(12)
C58 Ir1 P1 170.22(13)
C47 Ir1 P1 87.75(14)
N2 Ir1 P1 86.95(12)
N3 Ir1 P1 100.86(12)
P2 Ir1 P1 101.51(4)
C13 P1 C19 104.1(2)
C13 P1 C1 99.2(2)
C19 P1 C1 101.7(2)
C13 P1 Ir1 112.95(17)
C19 P1 Ir1 115.36(16)
C1 P1 Ir1 121.09(17)
C31 P2 C7 104.6(2)
C31 P2 C25 99.8(2)
C7 P2 C25 96.4(2)
C31 P2 Ir1 108.67(16)
C7 P2 Ir1 116.98(16)
C25 P2 Ir1 127.27(18)
F9 P3 F8 89.9(2)
F9 P3 F6 177.7(3)
F8 P3 F6 91.8(3)
F9 P3 F10 91.14(19)
F8 P3 F10 90.7(2)
F6 P3 F10 90.3(2)
F9 P3 F5 89.4(2)
F8 P3 F5 178.5(2)
F6 P3 F5 88.8(3)
F10 P3 F5 90.6(2)
F9 P3 F7 89.0(2)
F8 P3 F7 90.0(2)
F6 P3 F7 89.5(2)
F10 P3 F7 179.3(2)
F5 P3 F7 88.7(2)
C12 O1 C6 112.9(4)
C60 O2 C61 114.7(7)
C64 O3 C65 111.6(5)
C11 N1 C5 116.7(4)
C11 N1 H1 117(4)
C5 N1 H1 120(4)
C41 N2 C37 117.5(4)
C41 N2 Ir1 116.8(4)
C37 N2 Ir1 125.6(4)
C48 N3 C52 117.9(4)
C48 N3 Ir1 125.8(3)
C52 N3 Ir1 116.0(3)
C6 C1 C2 117.4(5)
C6 C1 P1 117.1(4)
C2 C1 P1 125.4(4)
C3 C2 C1 119.9(5)
C3 C2 H2 120.0
C1 C2 H2 120.0
C2 C3 C4 121.8(5)
C2 C3 H3 119.1
C4 C3 H3 119.1
C5 C4 C3 119.0(5)
C5 C4 H4 120.5
C3 C4 H4 120.5
C4 C5 C6 118.3(5)
C4 C5 N1 124.8(5)
C6 C5 N1 116.9(5)
O1 C6 C1 117.4(4)
O1 C6 C5 119.2(5)
C1 C6 C5 123.4(5)
C12 C7 C8 116.6(5)
C12 C7 P2 114.6(4)
C8 C7 P2 128.4(4)
C9 C8 C7 120.2(5)
C9 C8 H8 119.9
C7 C8 H8 119.9
C8 C9 C10 122.1(5)
C8 C9 H9 118.9
C10 C9 H9 118.9
C11 C10 C9 118.4(5)
C11 C10 H10 120.8
C9 C10 H10 120.8
C12 C11 C10 118.5(5)
C12 C11 N1 118.0(5)
C10 C11 N1 123.5(5)
C11 C12 O1 118.5(5)
C11 C12 C7 124.1(5)
O1 C12 C7 117.3(4)
C18 C13 C14 119.1(5)
C18 C13 P1 117.2(4)
C14 C13 P1 123.7(4)
C13 C14 C15 119.4(6)
C13 C14 H14 120.3
C15 C14 H14 120.3
C16 C15 C14 121.2(6)
C16 C15 H15 119.4
C14 C15 H15 119.4
C17 C16 C15 119.0(6)
C17 C16 H16 120.5
C15 C16 H16 120.5
C16 C17 C18 120.6(6)
C16 C17 H17 119.7
C18 C17 H17 119.7
C13 C18 C17 120.6(5)
C13 C18 H18 119.7
C17 C18 H18 119.7
C24 C19 C20 118.7(5)
C24 C19 P1 121.7(4)
C20 C19 P1 119.5(4)
C21 C20 C19 120.5(5)
C21 C20 H20 119.7
C19 C20 H20 119.7
C20 C21 C22 120.2(5)
C20 C21 H21 119.9
C22 C21 H21 119.9
C23 C22 C21 119.9(5)
C23 C22 H22 120.1
C21 C22 H22 120.1
C22 C23 C24 120.2(5)
C22 C23 H23 119.9
C24 C23 H23 119.9
C19 C24 C23 120.5(5)
C19 C24 H24 119.8
C23 C24 H24 119.8
C26 C25 C30 119.0(5)
C26 C25 P2 124.6(4)
C30 C25 P2 116.4(4)
C25 C26 C27 121.0(5)
C25 C26 H26 119.5
C27 C26 H26 119.5
C28 C27 C26 120.3(5)
C28 C27 H27 119.8
C26 C27 H27 119.8
C27 C28 C29 119.7(5)
C27 C28 H28 120.1
C29 C28 H28 120.1
C30 C29 C28 120.1(5)
C30 C29 H29 120.0
C28 C29 H29 120.0
C29 C30 C25 119.8(5)
C29 C30 H30 120.1
C25 C30 H30 120.1
C32 C31 C36 119.3(5)
C32 C31 P2 121.7(4)
C36 C31 P2 118.5(4)
C31 C32 C33 119.6(5)
C31 C32 H32 120.2
C33 C32 H32 120.2
C34 C33 C32 120.6(6)
C34 C33 H33 119.7
C32 C33 H33 119.7
C33 C34 C35 120.0(5)
C33 C34 H34 120.0
C35 C34 H34 120.0
C34 C35 C36 119.5(5)
C34 C35 H35 120.2
C36 C35 H35 120.2
C31 C36 C35 120.8(5)
C31 C36 H36 119.6
C35 C36 H36 119.6
N2 C37 C38 124.0(5)
N2 C37 H37 118.0
C38 C37 H37 118.0
C37 C38 C39 118.0(5)
C37 C38 H38 121.0
C39 C38 H38 121.0
C40 C39 C38 118.9(5)
C40 C39 H39 120.5
C38 C39 H39 120.5
C39 C40 C41 120.8(5)
C39 C40 H40 119.6
C41 C40 H40 119.6
N2 C41 C40 120.6(5)
N2 C41 C42 113.3(5)
C40 C41 C42 126.1(5)
C43 C42 C47 118.6(5)
C43 C42 C41 126.3(5)
C47 C42 C41 115.0(5)
C44 C43 F2 116.8(5)
C44 C43 C42 123.8(5)
F2 C43 C42 119.4(5)
C43 C44 C45 116.5(5)
C43 C44 H44 121.8
C45 C44 H44 121.8
F1 C45 C44 118.4(5)
F1 C45 C46 118.3(5)
C44 C45 C46 123.3(5)
C45 C46 C47 119.6(5)
C45 C46 H46 120.2
C47 C46 H46 120.2
C46 C47 C42 117.9(5)
C46 C47 Ir1 127.1(4)
C42 C47 Ir1 115.0(4)
N3 C48 C49 123.9(5)
N3 C48 H48 118.0
C49 C48 H48 118.0
C48 C49 C50 117.8(5)
C48 C49 H49 121.1
C50 C49 H49 121.1
C51 C50 C49 119.3(5)
C51 C50 H50 120.3
C49 C50 H50 120.3
C52 C51 C50 120.2(5)
C52 C51 H51 119.9
C50 C51 H51 119.9
N3 C52 C51 120.8(5)
N3 C52 C53 113.6(4)
C51 C52 C53 125.6(5)
C54 C53 C58 118.9(5)
C54 C53 C52 125.7(5)
C58 C53 C52 115.4(4)
F4 C54 C55 117.7(5)
F4 C54 C53 119.1(5)
C55 C54 C53 123.2(5)
C56 C55 C54 116.7(5)
C56 C55 H55 121.7
C54 C55 H55 121.7
F3 C56 C55 117.9(5)
F3 C56 C57 118.0(5)
C55 C56 C57 124.1(5)
C56 C57 C58 118.8(5)
C56 C57 H57 120.6
C58 C57 H57 120.6
C53 C58 C57 118.0(4)
C53 C58 Ir1 114.5(3)
C57 C58 Ir1 127.4(4)
C60 C59 H59A 109.5
C60 C59 H59B 109.5
H59A C59 H59B 109.5
C60 C59 H59C 109.5
H59A C59 H59C 109.5
H59B C59 H59C 109.5
O2 C60 C59 112.0(9)
O2 C60 H60A 109.2
C59 C60 H60A 109.2
O2 C60 H60B 109.2
C59 C60 H60B 109.2
H60A C60 H60B 107.9
O2 C61 C62 111.1(8)
O2 C61 H61A 109.4
C62 C61 H61A 109.4
O2 C61 H61B 109.4
C62 C61 H61B 109.4
H61A C61 H61B 108.0
C61 C62 H62A 109.5
C61 C62 H62B 109.5
H62A C62 H62B 109.5
C61 C62 H62C 109.5
H62A C62 H62C 109.5
H62B C62 H62C 109.5
C64 C63 H63A 109.5
C64 C63 H63B 109.5
H63A C63 H63B 109.5
C64 C63 H63C 109.5
H63A C63 H63C 109.5
H63B C63 H63C 109.5
O3 C64 C63 109.2(6)
O3 C64 H64A 109.8
C63 C64 H64A 109.8
O3 C64 H64B 109.8
C63 C64 H64B 109.8
H64A C64 H64B 108.3
O3 C65 C66 109.4(5)
O3 C65 H65A 109.8
C66 C65 H65A 109.8
O3 C65 H65B 109.8
C66 C65 H65B 109.8
H65A C65 H65B 108.2
C65 C66 H66A 109.5
C65 C66 H66B 109.5
H66A C66 H66B 109.5
C65 C66 H66C 109.5
H66A C66 H66C 109.5
H66B C66 H66C 109.5

loop_
_geom_bond_atom_site_label_1
_geom_bond_atom_site_label_2
_geom_bond_distance
Ir1 C58 2.030(5)
Ir1 C47 2.030(5)
Ir1 N2 2.064(4)
Ir1 N3 2.065(4)
Ir1 P2 2.4780(13)
Ir1 P1 2.5472(13)
P1 C13 1.837(5)
P1 C19 1.842(5)
P1 C1 1.848(5)
P2 C31 1.828(5)
P2 C7 1.837(5)
P2 C25 1.854(5)
P3 F9 1.585(4)
P3 F8 1.589(4)
P3 F6 1.590(4)
P3 F10 1.591(4)
P3 F5 1.610(5)
P3 F7 1.628(4)
F1 C45 1.351(6)
F2 C43 1.369(7)
F3 C56 1.366(6)
F4 C54 1.351(6)
O1 C12 1.389(6)
O1 C6 1.390(6)
O2 C60 1.410(12)
O2 C61 1.420(10)
O3 C64 1.402(8)
O3 C65 1.437(8)
N1 C11 1.399(7)
N1 C5 1.405(7)
N1 H1 0.93(2)
N2 C41 1.364(7)
N2 C37 1.365(7)
N3 C48 1.346(7)
N3 C52 1.375(6)
C1 C6 1.391(7)
C1 C2 1.397(7)
C2 C3 1.391(7)
C2 H2 0.9500
C3 C4 1.396(8)
C3 H3 0.9500
C4 C5 1.395(8)
C4 H4 0.9500
C5 C6 1.396(7)
C7 C12 1.392(7)
C7 C8 1.403(7)
C8 C9 1.385(8)
C8 H8 0.9500
C9 C10 1.400(8)
C9 H9 0.9500
C10 C11 1.398(7)
C10 H10 0.9500
C11 C12 1.386(7)
C13 C18 1.386(7)
C13 C14 1.390(8)
C14 C15 1.396(8)
C14 H14 0.9500
C15 C16 1.380(9)
C15 H15 0.9500
C16 C17 1.376(9)
C16 H16 0.9500
C17 C18 1.388(8)
C17 H17 0.9500
C18 H18 0.9500
C19 C24 1.387(7)
C19 C20 1.400(7)
C20 C21 1.384(7)
C20 H20 0.9500
C21 C22 1.388(8)
C21 H21 0.9500
C22 C23 1.374(8)
C22 H22 0.9500
C23 C24 1.397(8)
C23 H23 0.9500
C24 H24 0.9500
C25 C26 1.374(7)
C25 C30 1.411(7)
C26 C27 1.384(7)
C26 H26 0.9500
C27 C28 1.373(8)
C27 H27 0.9500
C28 C29 1.397(8)
C28 H28 0.9500
C29 C30 1.383(7)
C29 H29 0.9500
C30 H30 0.9500
C31 C32 1.388(7)
C31 C36 1.389(7)
C32 C33 1.398(8)
C32 H32 0.9500
C33 C34 1.378(9)
C33 H33 0.9500
C34 C35 1.385(9)
C34 H34 0.9500
C35 C36 1.393(8)
C35 H35 0.9500
C36 H36 0.9500
C37 C38 1.371(8)
C37 H37 0.9500
C38 C39 1.390(9)
C38 H38 0.9500
C39 C40 1.381(8)
C39 H39 0.9500
C40 C41 1.387(8)
C40 H40 0.9500
C41 C42 1.473(8)
C42 C43 1.400(8)
C42 C47 1.408(7)
C43 C44 1.360(8)
C44 C45 1.372(8)
C44 H44 0.9500
C45 C46 1.385(7)
C46 C47 1.408(7)
C46 H46 0.9500
C48 C49 1.382(7)
C48 H48 0.9500
C49 C50 1.388(8)
C49 H49 0.9500
C50 C51 1.387(8)
C50 H50 0.9500
C51 C52 1.382(7)
C51 H51 0.9500
C52 C53 1.462(7)
C53 C54 1.400(7)
C53 C58 1.413(7)
C54 C55 1.370(8)
C55 C56 1.369(8)
C55 H55 0.9500
C56 C57 1.380(7)
C57 C58 1.422(7)
C57 H57 0.9500
C59 C60 1.460(14)
C59 H59A 0.9800
C59 H59B 0.9800
C59 H59C 0.9800
C60 H60A 0.9900
C60 H60B 0.9900
C61 C62 1.466(13)
C61 H61A 0.9900
C61 H61B 0.9900
C62 H62A 0.9800
C62 H62B 0.9800
C62 H62C 0.9800
C63 C64 1.519(11)
C63 H63A 0.9800
C63 H63B 0.9800
C63 H63C 0.9800
C64 H64A 0.9900
C64 H64B 0.9900
C65 C66 1.516(9)
C65 H65A 0.9900
C65 H65B 0.9900
C66 H66A 0.9800
C66 H66B 0.9800
C66 H66C 0.9800
